data_7122388
loop_
_publ_author_name
'Surbella, Robert G.'
'Ducati, Lucas C.'
'Autschbach, Jochen'
'Pellegrini, Kristi L.'
'McNamara, Bruce K.'
'Schwantes, Jon M.'
'Cahill, Christopher L.'

_publ_section_title
;
 Plutonium chlorido nitrato complexes: ligand competition and
 computational metrics for assembly and bonding.
;
_journal_issue 85
_journal_name_full 'Chemical communications (Cambridge, England)'
_journal_page_first 12014
_journal_page_last 12017
_journal_paper_doi 10.1039/c8cc05578e
_journal_volume 54
_journal_year 2018
_chemical_formula_moiety '(C5 H5 N I 1+)2, (Pu N2 O6 Cl3 2-)'
_chemical_formula_sum 'C10 H10 Cl4 I2 N4 O6 Pu'
_chemical_formula_weight 919.82
_space_group_crystal_system triclinic
_space_group_IT_number 2
_space_group_name_Hall '-P 1'
_space_group_name_H-M_alt 'P -1'
_symmetry_space_group_name_Hall '-P 1'
_symmetry_space_group_name_H-M 'P -1'
_atom_sites_solution_hydrogens mixed
_audit_creation_method SHELXL-2014/7
_audit_update_record
;
2018-09-21 deposited with the CCDC.
2018-09-26 downloaded from the CCDC.
;
_cell_angle_alpha 73.4160(10)
_cell_angle_beta 82.3640(10)
_cell_angle_gamma 87.1000(10)
_cell_formula_units_Z 2
_cell_length_a 9.8096(8)
_cell_length_b 10.1402(8)
_cell_length_c 11.5033(9)
_cell_measurement_reflns_used 7821
_cell_measurement_temperature 298(2)
_cell_measurement_theta_max 54.312
_cell_measurement_theta_min 4.759
_cell_volume 1086.83(15)
_computing_cell_refinement 'SAINT, Bruker-AXS'
_computing_data_collection 'APEX, Bruker-AXS'
_computing_data_reduction 'SAINT, Bruker-AXS'
_computing_molecular_graphics 'WINGX (Farrugia, 2012)'
_computing_publication_material 'Crystal Maker (Palmer, 2009)'
_computing_structure_refinement 'SHELXL-2014/7 (Sheldrick, 2014)'
_computing_structure_solution 'SIR92 (Gualardi, 1994)'
_diffrn_ambient_temperature 298(2)
_diffrn_measured_fraction_theta_full 0.999
_diffrn_measured_fraction_theta_max 0.994
_diffrn_measurement_device_type 'Bruker D8 Venture'
_diffrn_measurement_method 'Omega and Phi Scans'
_diffrn_radiation_probe x-ray
_diffrn_radiation_type MoK\a
_diffrn_radiation_wavelength 0.71073
_diffrn_reflns_av_R_equivalents 0.0301
_diffrn_reflns_av_unetI/netI 0.0364
_diffrn_reflns_Laue_measured_fraction_full 0.999
_diffrn_reflns_Laue_measured_fraction_max 0.994
_diffrn_reflns_limit_h_max 12
_diffrn_reflns_limit_h_min -12
_diffrn_reflns_limit_k_max 13
_diffrn_reflns_limit_k_min -13
_diffrn_reflns_limit_l_max 14
_diffrn_reflns_limit_l_min -14
_diffrn_reflns_number 12875
_diffrn_reflns_point_group_measured_fraction_full 0.999
_diffrn_reflns_point_group_measured_fraction_max 0.994
_diffrn_reflns_theta_full 25.500
_diffrn_reflns_theta_max 27.182
_diffrn_reflns_theta_min 1.861
_diffrn_source Sealed-tube
_diffrn_source_type Bruker
_exptl_absorpt_coefficient_mu 6.398
_exptl_absorpt_correction_T_max 0.4912
_exptl_absorpt_correction_T_min 0.3610
_exptl_absorpt_correction_type multi-scan
_exptl_absorpt_process_details 'SADABS, Krause, et. al J. Appl. Cryst. 2015'
_exptl_crystal_colour Orange
_exptl_crystal_density_diffrn 2.811
_exptl_crystal_description Blade
_exptl_crystal_F_000 828
_exptl_crystal_recrystallization_method 'Evaporation from acidic aqueous media'
_exptl_crystal_size_max 0.100
_exptl_crystal_size_mid 0.075
_exptl_crystal_size_min 0.025
_refine_diff_density_max 3.844
_refine_diff_density_min -1.374
_refine_diff_density_rms 0.221
_refine_ls_extinction_method none
_refine_ls_goodness_of_fit_ref 1.044
_refine_ls_hydrogen_treatment mixed
_refine_ls_matrix_type full
_refine_ls_number_parameters 252
_refine_ls_number_reflns 4809
_refine_ls_number_restraints 2
_refine_ls_restrained_S_all 1.044
_refine_ls_R_factor_all 0.0440
_refine_ls_R_factor_gt 0.0360
_refine_ls_shift/su_max 0.001
_refine_ls_shift/su_mean 0.000
_refine_ls_structure_factor_coef Fsqd
_refine_ls_weighting_details 'w=1/[\s^2^(Fo^2^)+(0.0505P)^2^+3.4602P] where P=(Fo^2^+2Fc^2^)/3'
_refine_ls_weighting_scheme calc
_refine_ls_wR_factor_gt 0.0876
_refine_ls_wR_factor_ref 0.0934
_reflns_Friedel_coverage 0.000
_reflns_number_gt 4134
_reflns_number_total 4809
_reflns_threshold_expression 'I > 2\s(I)'
_cod_data_source_file c8cc05578e2.cif
_cod_data_source_block Compound_3
_cod_depositor_comments 'Adding full bibliography for 7122387--7122390.cif.'
_cod_database_code 7122388
_shelx_shelxl_version_number 2014/7
_shelx_space_group_comment
;
The symmetry employed for this shelxl refinement is uniquely defined
by the following loop, which should always be used as a source of
symmetry information in preference to the above space-group names.
They are only intended as comments.
;
_shelx_estimated_absorpt_t_min 0.567
_shelx_estimated_absorpt_t_max 0.856

loop_
_space_group_symop_operation_xyz
'x, y, z'
'-x, -y, -z'

loop_
_atom_site_label
_atom_site_type_symbol
_atom_site_fract_x
_atom_site_fract_y
_atom_site_fract_z
_atom_site_U_iso_or_equiv
_atom_site_adp_type
_atom_site_occupancy
_atom_site_site_symmetry_order
_atom_site_calc_flag
_atom_site_refinement_flags_posn
_atom_site_refinement_flags_adp
Pu1 Pu 0.74497(2) 0.23207(2) 0.25935(2) 0.02007(9) Uani 1 1 d . .
Cl1 Cl 0.9569(2) 0.1840(2) 0.38202(18) 0.0441(5) Uani 1 1 d . .
Cl2 Cl 0.50945(17) 0.20612(18) 0.18586(16) 0.0311(4) Uani 1 1 d . .
Cl3 Cl 0.62121(17) 0.37688(17) 0.39662(15) 0.0283(4) Uani 1 1 d . .
Cl4 Cl 0.89384(17) 0.16294(18) 0.08076(14) 0.0283(3) Uani 1 1 d . .
O1 O 0.8891(5) 0.4342(6) 0.1846(5) 0.0426(13) Uani 1 1 d . .
O2 O 0.7107(5) 0.4403(5) 0.0953(5) 0.0380(12) Uani 1 1 d . .
O3 O 0.8519(7) 0.6110(6) 0.0342(5) 0.0536(16) Uani 1 1 d . .
O4 O 0.6462(6) 0.0654(5) 0.4477(5) 0.0378(12) Uani 1 1 d . .
O5 O 0.7365(5) -0.0204(5) 0.3042(4) 0.0345(12) Uani 1 1 d . .
O6 O 0.6556(6) -0.1563(5) 0.4798(5) 0.0450(14) Uani 1 1 d . .
N1 N 0.8174(5) 0.4975(5) 0.1044(5) 0.0200(11) Uani 1 1 d . .
N2 N 0.6786(6) -0.0399(6) 0.4131(5) 0.0265(12) Uani 1 1 d . .
I1 I -0.05238(4) 0.75002(4) 0.28551(4) 0.02751(12) Uani 1 1 d . .
N3 N 0.3106(6) 0.4124(6) 0.3107(5) 0.0259(12) Uani 1 1 d D .
C1 C 0.2682(7) 0.4561(7) 0.4090(6) 0.0273(14) Uani 1 1 d . .
H1 H 0.3088 0.4210 0.4804 0.033 Uiso 1 1 calc R U
C2 C 0.1644(7) 0.5528(7) 0.4042(6) 0.0267(14) Uani 1 1 d . .
H2 H 0.1330 0.5830 0.4723 0.032 Uiso 1 1 calc R U
C3 C 0.1068(6) 0.6050(7) 0.2951(6) 0.0242(13) Uani 1 1 d . .
C4 C 0.1569(7) 0.5605(7) 0.1932(6) 0.0273(14) Uani 1 1 d . .
H4 H 0.1219 0.5966 0.1192 0.033 Uiso 1 1 calc R U
C5 C 0.2594(7) 0.4620(7) 0.2052(6) 0.0277(14) Uani 1 1 d . .
H5 H 0.2934 0.4297 0.1388 0.033 Uiso 1 1 calc R U
I2 I 0.54096(5) 0.72228(5) 0.18692(5) 0.04264(15) Uani 1 1 d . .
N4 N 0.1796(6) 1.0546(6) 0.1965(6) 0.0313(13) Uani 1 1 d D .
C6 C 0.2281(7) 0.9866(8) 0.3008(7) 0.0351(17) Uani 1 1 d . .
H6 H 0.1908 1.0033 0.3740 0.042 Uiso 1 1 calc R U
C7 C 0.3336(7) 0.8915(8) 0.2995(7) 0.0334(16) Uani 1 1 d . .
H7 H 0.3689 0.8441 0.3712 0.040 Uiso 1 1 calc R U
C8 C 0.3855(7) 0.8682(6) 0.1897(6) 0.0267(14) Uani 1 1 d . .
C9 C 0.3335(7) 0.9404(7) 0.0817(6) 0.0285(15) Uani 1 1 d . .
H9 H 0.3690 0.9258 0.0072 0.034 Uiso 1 1 calc R U
C10 C 0.2278(7) 1.0342(8) 0.0888(7) 0.0314(15) Uani 1 1 d . .
H10 H 0.1903 1.0830 0.0186 0.038 Uiso 1 1 calc R U
HN1 H 0.385(4) 0.364(6) 0.308(7) 0.03(2) Uiso 1 1 d D .
HN2 H 0.111(6) 1.111(7) 0.181(8) 0.06(3) Uiso 1 1 d D .

loop_
_atom_site_aniso_label
_atom_site_aniso_U_11
_atom_site_aniso_U_22
_atom_site_aniso_U_33
_atom_site_aniso_U_23
_atom_site_aniso_U_13
_atom_site_aniso_U_12
Pu1 0.01937(13) 0.02126(14) 0.02193(13) -0.00925(9) -0.00612(9) 0.00563(9)
Cl1 0.0367(10) 0.0620(13) 0.0413(11) -0.0242(10) -0.0172(8) 0.0171(9)
Cl2 0.0261(8) 0.0348(9) 0.0385(9) -0.0183(7) -0.0099(7) 0.0042(7)
Cl3 0.0321(9) 0.0295(8) 0.0297(8) -0.0172(7) -0.0116(7) 0.0118(7)
Cl4 0.0270(8) 0.0367(9) 0.0244(8) -0.0137(7) -0.0056(6) 0.0081(7)
O1 0.037(3) 0.043(3) 0.052(3) -0.018(3) -0.008(3) -0.006(2)
O2 0.044(3) 0.029(3) 0.041(3) -0.010(2) -0.009(2) -0.003(2)
O3 0.074(4) 0.037(3) 0.046(4) -0.008(3) 0.004(3) -0.021(3)
O4 0.050(3) 0.032(3) 0.033(3) -0.014(2) -0.002(2) 0.007(2)
O5 0.045(3) 0.026(3) 0.031(3) -0.007(2) -0.006(2) 0.011(2)
O6 0.057(4) 0.025(3) 0.044(3) -0.001(2) 0.005(3) 0.007(2)
N1 0.023(3) 0.019(3) 0.020(3) -0.009(2) -0.002(2) 0.000(2)
N2 0.025(3) 0.030(3) 0.026(3) -0.013(2) -0.003(2) 0.013(2)
I1 0.0243(2) 0.0263(2) 0.0322(2) -0.00825(18) -0.00754(17) 0.00875(17)
N3 0.021(3) 0.025(3) 0.033(3) -0.009(2) -0.010(2) 0.009(2)
C1 0.025(3) 0.029(4) 0.030(4) -0.008(3) -0.013(3) 0.007(3)
C2 0.025(3) 0.029(4) 0.028(3) -0.011(3) -0.007(3) 0.008(3)
C3 0.020(3) 0.024(3) 0.029(3) -0.008(3) -0.003(3) 0.001(3)
C4 0.023(3) 0.028(4) 0.031(4) -0.008(3) -0.007(3) 0.003(3)
C5 0.022(3) 0.034(4) 0.031(4) -0.012(3) -0.009(3) 0.005(3)
I2 0.0329(3) 0.0307(3) 0.0587(3) -0.0044(2) -0.0077(2) 0.0094(2)
N4 0.022(3) 0.033(3) 0.037(3) -0.006(3) -0.011(3) 0.007(3)
C6 0.031(4) 0.046(5) 0.030(4) -0.013(3) -0.006(3) 0.001(3)
C7 0.032(4) 0.037(4) 0.030(4) -0.005(3) -0.009(3) 0.000(3)
C8 0.024(3) 0.016(3) 0.040(4) -0.006(3) -0.011(3) 0.000(2)
C9 0.024(3) 0.033(4) 0.030(4) -0.008(3) -0.006(3) -0.003(3)
C10 0.025(3) 0.036(4) 0.033(4) -0.007(3) -0.008(3) 0.001(3)

loop_
_atom_type_symbol
_atom_type_description
_atom_type_scat_dispersion_real
_atom_type_scat_dispersion_imag
_atom_type_scat_source
C C 0.0033 0.0016 'International Tables Vol C Tables 4.2.6.8 and 6.1.1.4'
H H 0.0000 0.0000 'International Tables Vol C Tables 4.2.6.8 and 6.1.1.4'
Cl Cl 0.1484 0.1585 'International Tables Vol C Tables 4.2.6.8 and 6.1.1.4'
I I -0.4742 1.8119 'International Tables Vol C Tables 4.2.6.8 and 6.1.1.4'
N N 0.0061 0.0033 'International Tables Vol C Tables 4.2.6.8 and 6.1.1.4'
O O 0.0106 0.0060 'International Tables Vol C Tables 4.2.6.8 and 6.1.1.4'
Pu Pu -9.4100 4.3056 'International Tables Vol C Tables 4.2.6.8 and 6.1.1.4'

loop_
_geom_angle_atom_site_label_1
_geom_angle_atom_site_label_2
_geom_angle_atom_site_label_3
_geom_angle
O1 Pu1 O2 51.96(18)
O1 Pu1 O4 142.41(18)
O2 Pu1 O4 147.50(18)
O1 Pu1 O5 145.92(18)
O2 Pu1 O5 140.27(17)
O4 Pu1 O5 51.84(16)
O1 Pu1 Cl3 81.69(14)
O2 Pu1 Cl3 83.04(13)
O4 Pu1 Cl3 74.14(12)
O5 Pu1 Cl3 125.59(12)
O1 Pu1 Cl4 81.69(14)
O2 Pu1 Cl4 81.50(13)
O4 Pu1 Cl4 123.62(12)
O5 Pu1 Cl4 72.32(12)
Cl3 Pu1 Cl4 162.09(6)
O1 Pu1 Cl2 125.21(14)
O2 Pu1 Cl2 73.38(13)
O4 Pu1 Cl2 83.28(13)
O5 Pu1 Cl2 79.64(12)
Cl3 Pu1 Cl2 89.10(5)
Cl4 Pu1 Cl2 95.07(5)
O1 Pu1 Cl1 72.80(14)
O2 Pu1 Cl1 124.71(13)
O4 Pu1 Cl1 79.67(14)
O5 Pu1 Cl1 85.01(13)
Cl3 Pu1 Cl1 92.08(5)
Cl4 Pu1 Cl1 89.34(6)
Cl2 Pu1 Cl1 161.88(7)
N1 O1 Pu1 95.7(4)
N1 O2 Pu1 94.9(4)
N2 O4 Pu1 96.2(4)
N2 O5 Pu1 95.0(4)
O3 N1 O1 121.3(6)
O3 N1 O2 121.2(6)
O1 N1 O2 117.5(5)
O6 N2 O4 122.4(6)
O6 N2 O5 120.9(5)
O4 N2 O5 116.8(6)
C5 N3 C1 122.8(6)
C5 N3 HN1 115(5)
C1 N3 HN1 121(5)
N3 C1 C2 119.7(6)
N3 C1 H1 120.1
C2 C1 H1 120.1
C1 C2 C3 118.8(6)
C1 C2 H2 120.6
C3 C2 H2 120.6
C4 C3 C2 119.8(6)
C4 C3 I1 120.5(5)
C2 C3 I1 119.7(5)
C5 C4 C3 118.2(6)
C5 C4 H4 120.9
C3 C4 H4 120.9
N3 C5 C4 120.6(6)
N3 C5 H5 119.7
C4 C5 H5 119.7
C10 N4 C6 122.9(6)
C10 N4 HN2 104(6)
C6 N4 HN2 132(6)
N4 C6 C7 119.7(7)
N4 C6 H6 120.1
C7 C6 H6 120.1
C8 C7 C6 118.7(7)
C8 C7 H7 120.7
C6 C7 H7 120.7
C7 C8 C9 120.7(6)
C7 C8 I2 119.1(5)
C9 C8 I2 120.2(5)
C10 C9 C8 118.0(7)
C10 C9 H9 121.0
C8 C9 H9 121.0
N4 C10 C9 119.9(6)
N4 C10 H10 120.0
C9 C10 H10 120.0

loop_
_geom_bond_atom_site_label_1
_geom_bond_atom_site_label_2
_geom_bond_distance
Pu1 O1 2.429(5)
Pu1 O2 2.441(5)
Pu1 O4 2.451(5)
Pu1 O5 2.467(5)
Pu1 Cl3 2.5995(15)
Pu1 Cl4 2.6011(15)
Pu1 Cl2 2.6133(16)
Pu1 Cl1 2.6143(18)
O1 N1 1.243(7)
O2 N1 1.253(7)
O3 N1 1.236(7)
O4 N2 1.254(7)
O5 N2 1.270(7)
O6 N2 1.223(7)
I1 C3 2.082(6)
N3 C5 1.329(8)
N3 C1 1.338(9)
N3 HN1 0.86(2)
C1 C2 1.373(9)
C1 H1 0.9300
C2 C3 1.398(9)
C2 H2 0.9300
C3 C4 1.395(9)
C4 C5 1.372(9)
C4 H4 0.9300
C5 H5 0.9300
I2 C8 2.074(6)
N4 C10 1.336(9)
N4 C6 1.337(9)
N4 HN2 0.86(2)
C6 C7 1.380(10)
C6 H6 0.9300
C7 C8 1.377(10)
C7 H7 0.9300
C8 C9 1.397(9)
C9 C10 1.381(10)
C9 H9 0.9300
C10 H10 0.9300

loop_
_geom_hbond_atom_site_label_D
_geom_hbond_atom_site_label_H
_geom_hbond_atom_site_label_A
_geom_hbond_distance_DH
_geom_hbond_distance_HA
_geom_hbond_distance_DA
_geom_hbond_angle_DHA
_geom_hbond_site_symmetry_A
N3 HN1 Cl2 0.86(2) 2.58(5) 3.287(6) 140(6) .
N3 HN1 Cl3 0.86(2) 2.68(6) 3.298(6) 130(6) .
C1 H1 Cl3 0.93 2.95 3.470(7) 116.4 2_666
C4 H4 Cl4 0.93 2.85 3.644(7) 144.2 2_665
C5 H5 O2 0.93 2.64 3.289(9) 127.1 2_665
N4 HN2 Cl1 0.86(2) 2.85(8) 3.334(6) 117(7) 1_465
N4 HN2 Cl4 0.86(2) 2.52(5) 3.269(6) 146(8) 1_465
C6 H6 Cl1 0.93 2.87 3.438(8) 120.5 1_465
C7 H7 Cl3 0.93 2.97 3.832(7) 155.6 2_666
C7 H7 O4 0.93 2.49 3.095(9) 122.9 2_666
C9 H9 Cl2 0.93 3.00 3.895(7) 163.1 2_665
N3 HN1 Cl2 0.86(2) 2.58(5) 3.287(6) 140(6) .
N3 HN1 Cl3 0.86(2) 2.68(6) 3.298(6) 130(6) .
C1 H1 Cl3 0.93 2.95 3.470(7) 116.4 2_666
C4 H4 Cl4 0.93 2.85 3.644(7) 144.2 2_665
C5 H5 O2 0.93 2.64 3.289(9) 127.1 2_665
N4 HN2 Cl1 0.86(2) 2.85(8) 3.334(6) 117(7) 1_465
N4 HN2 Cl4 0.86(2) 2.52(5) 3.269(6) 146(8) 1_465
C6 H6 Cl1 0.93 2.87 3.438(8) 120.5 1_465
C7 H7 Cl3 0.93 2.97 3.832(7) 155.6 2_666
C7 H7 O4 0.93 2.49 3.095(9) 122.9 2_666
C9 H9 Cl2 0.93 3.00 3.895(7) 163.1 2_665

loop_
_geom_torsion_atom_site_label_1
_geom_torsion_atom_site_label_2
_geom_torsion_atom_site_label_3
_geom_torsion_atom_site_label_4
_geom_torsion
Pu1 O1 N1 O3 -177.4(5)
Pu1 O1 N1 O2 0.8(6)
Pu1 O2 N1 O3 177.4(5)
Pu1 O2 N1 O1 -0.8(6)
Pu1 O4 N2 O6 177.0(6)
Pu1 O4 N2 O5 -3.3(6)
Pu1 O5 N2 O6 -177.0(6)
Pu1 O5 N2 O4 3.3(6)
C5 N3 C1 C2 2.3(11)
N3 C1 C2 C3 -1.0(10)
C1 C2 C3 C4 -1.2(10)
C1 C2 C3 I1 179.3(5)
C2 C3 C4 C5 2.2(10)
I1 C3 C4 C5 -178.3(5)
C1 N3 C5 C4 -1.2(11)
C3 C4 C5 N3 -1.0(10)
C10 N4 C6 C7 0.7(11)
N4 C6 C7 C8 -0.7(11)
C6 C7 C8 C9 0.7(11)
C6 C7 C8 I2 -178.6(5)
C7 C8 C9 C10 -0.8(10)
I2 C8 C9 C10 178.5(5)
C6 N4 C10 C9 -0.8(11)
C8 C9 C10 N4 0.8(10)
